data_7118963
loop_
_publ_author_name
'Dhananjay Dey'
'Subhrajyoti Bhandary'
'Abhishek Sirohiwal'
'Venkatesha R. Hathwar'
'Deepak Chopra'

_publ_section_title
;
 'Conformational lock' via unusual intramolecular C-F^...^O[double bond,
 length as m-dash]C and C-H^...^Cl-C parallel dipoles observed in in situ
 cryocrystallized liquids
;
_journal_name_full Chem.Commun.
_journal_page_first 7225
_journal_volume 52
_journal_year 2016
_chemical_formula_sum 'C7 H3 Cl F2 O'
_chemical_formula_weight 176.54
_chemical_melting_point 278.2
_space_group_crystal_system triclinic
_space_group_IT_number 2
_space_group_name_Hall '-P 1'
_space_group_name_H-M_alt 'P -1'
_symmetry_space_group_name_Hall '-P 1'
_symmetry_space_group_name_H-M 'P -1'
_atom_sites_solution_hydrogens geom
_audit_creation_method SHELXL-2014/7
_audit_update_record
;
2016-04-14 deposited with the CCDC.
2016-04-18 downloaded from the CCDC.
;
_cell_angle_alpha 100.231(3)
_cell_angle_beta 95.404(3)
_cell_angle_gamma 91.365(3)
_cell_formula_units_Z 4
_cell_length_a 7.4814(4)
_cell_length_b 8.5648(4)
_cell_length_c 10.7372(6)
_cell_measurement_reflns_used 9912
_cell_measurement_temperature 110(2)
_cell_measurement_theta_max 30.53
_cell_measurement_theta_min 2.42
_cell_volume 673.48(6)
_computing_cell_refinement 'Bruker SAINT'
_computing_data_collection 'Bruker APEX2'
_computing_data_reduction 'Bruker SAINT'
_computing_molecular_graphics 'PLATON (Spek, 2009) and Mercury (Macrae <i>et al.</i>, 2008)'
_computing_publication_material 'WINGX (Farrugia, 2014) and PLATON'
_computing_structure_refinement 'SHELXL-2014/7 (Sheldrick, 2014)'
_computing_structure_solution 'SIR2014 (Burla <i>et al.</i>, 2014)'
_diffrn_ambient_temperature 110(2)
_diffrn_measured_fraction_theta_full 0.758
_diffrn_measured_fraction_theta_max 0.711
_diffrn_measurement_device_type 'Bruker APEX-II CCD'
_diffrn_measurement_method '\w scans'
_diffrn_radiation_type MoK\a
_diffrn_radiation_wavelength 0.71073
_diffrn_reflns_av_R_equivalents 0.0166
_diffrn_reflns_av_unetI/netI 0.0103
_diffrn_reflns_Laue_measured_fraction_full 0.758
_diffrn_reflns_Laue_measured_fraction_max 0.711
_diffrn_reflns_limit_h_max 7
_diffrn_reflns_limit_h_min -7
_diffrn_reflns_limit_k_max 11
_diffrn_reflns_limit_k_min -11
_diffrn_reflns_limit_l_max 14
_diffrn_reflns_limit_l_min -14
_diffrn_reflns_number 16476
_diffrn_reflns_point_group_measured_fraction_full 0.758
_diffrn_reflns_point_group_measured_fraction_max 0.711
_diffrn_reflns_theta_full 25.242
_diffrn_reflns_theta_max 27.877
_diffrn_reflns_theta_min 1.937
_exptl_absorpt_coefficient_mu 0.532
_exptl_absorpt_correction_T_max 0.7467
_exptl_absorpt_correction_T_min 0.7107
_exptl_absorpt_correction_type multi-scan
_exptl_absorpt_process_details SADABS
_exptl_crystal_colour colourless
_exptl_crystal_density_diffrn 1.741
_exptl_crystal_description block
_exptl_crystal_F_000 352
_exptl_crystal_size_max 0.300
_exptl_crystal_size_mid 0.300
_exptl_crystal_size_min 0.300
_refine_diff_density_max 0.270
_refine_diff_density_min -0.260
_refine_diff_density_rms 0.057
_refine_ls_extinction_coef .
_refine_ls_extinction_method none
_refine_ls_goodness_of_fit_ref 1.099
_refine_ls_hydrogen_treatment constr
_refine_ls_matrix_type full
_refine_ls_number_parameters 199
_refine_ls_number_reflns 2284
_refine_ls_number_restraints 0
_refine_ls_restrained_S_all 1.099
_refine_ls_R_factor_all 0.0375
_refine_ls_R_factor_gt 0.0345
_refine_ls_shift/su_max 0.000
_refine_ls_shift/su_mean 0.000
_refine_ls_structure_factor_coef Fsqd
_refine_ls_weighting_details 'w=1/[\s^2^(Fo^2^)+(0.0429P)^2^+0.6610P] where P=(Fo^2^+2Fc^2^)/3'
_refine_ls_weighting_scheme calc
_refine_ls_wR_factor_gt 0.0964
_refine_ls_wR_factor_ref 0.0992
_reflns_Friedel_coverage 0.000
_reflns_Friedel_fraction_full .
_reflns_Friedel_fraction_max .
_reflns_number_gt 2093
_reflns_number_total 2284
_reflns_threshold_expression 'I > 2\s(I)'
_cod_data_source_file c6cc02535h2.cif
_cod_data_source_block 25dfbc
_cod_database_code 7118963
_shelx_shelxl_version_number 2014/7
_shelx_space_group_comment
;
The symmetry employed for this shelxl refinement is uniquely defined
by the following loop, which should always be used as a source of
symmetry information in preference to the above space-group names.
They are only intended as comments.
;
_shelx_estimated_absorpt_t_min 0.857
_shelx_estimated_absorpt_t_max 0.857

loop_
_space_group_symop_operation_xyz
'x, y, z'
'-x, -y, -z'

loop_
_atom_site_label
_atom_site_type_symbol
_atom_site_fract_x
_atom_site_fract_y
_atom_site_fract_z
_atom_site_U_iso_or_equiv
_atom_site_adp_type
_atom_site_occupancy
_atom_site_site_symmetry_order
_atom_site_calc_flag
_atom_site_refinement_flags_posn
_atom_site_refinement_flags_adp
_atom_site_refinement_flags_occupancy
_atom_site_disorder_assembly
_atom_site_disorder_group
Cl1 Cl 1.13142(11) 0.43677(7) 0.86101(5) 0.0391(2) Uani 1 1 d . . . . .
F1 F 0.8418(2) 0.59832(14) 0.51842(11) 0.0286(4) Uani 1 1 d . . . . .
F2 F 1.1349(2) 1.04263(16) 0.91128(12) 0.0390(4) Uani 1 1 d . . . . .
O1 O 0.8860(3) 0.38599(18) 0.67245(15) 0.0375(5) Uani 1 1 d . . . . .
C2 C 0.9152(3) 0.7069(2) 0.61788(18) 0.0214(6) Uani 1 1 d . . . . .
C5 C 1.0607(4) 0.9307(2) 0.81345(19) 0.0268(6) Uani 1 1 d . . . . .
C1 C 0.9882(3) 0.6576(2) 0.72796(17) 0.0205(6) Uani 1 1 d . . . . .
C3 C 0.9144(3) 0.8635(2) 0.60429(18) 0.0230(6) Uani 1 1 d . . . . .
H3 H 0.8648 0.8921 0.5271 0.028 Uiso 1 1 calc R U . . .
C7 C 0.9811(4) 0.4872(3) 0.73772(19) 0.0269(6) Uani 1 1 d . . . . .
C6 C 1.0639(3) 0.7746(2) 0.82812(18) 0.0238(6) Uani 1 1 d . . . . .
H6 H 1.1166 0.7467 0.9047 0.029 Uiso 1 1 calc R U . . .
C4 C 0.9869(4) 0.9791(2) 0.7046(2) 0.0256(6) Uani 1 1 d . . . . .
H4 H 0.9858 1.0884 0.6986 0.031 Uiso 1 1 calc R U . . .
Cl1A Cl 0.37814(11) -0.23623(6) 0.12984(5) 0.0415(2) Uani 1 1 d . . . . .
F2A F 0.3520(2) 0.35171(16) 0.09780(13) 0.0373(4) Uani 1 1 d . . . . .
F1A F 0.6650(2) 0.08549(15) 0.47966(11) 0.0284(4) Uani 1 1 d . . . . .
O1A O 0.6022(3) -0.19547(19) 0.32995(15) 0.0382(5) Uani 1 1 d . . . . .
C1A C 0.5096(3) 0.0495(2) 0.27254(18) 0.0204(6) Uani 1 1 d . . . . .
C5A C 0.4323(4) 0.2843(3) 0.1918(2) 0.0253(6) Uani 1 1 d . . . . .
C4A C 0.5108(4) 0.3816(2) 0.3005(2) 0.0266(6) Uani 1 1 d . . . . .
H4A H 0.5118 0.4939 0.3083 0.032 Uiso 1 1 calc R U . . .
C2A C 0.5871(3) 0.1487(2) 0.38281(18) 0.0219(6) Uani 1 1 d . . . . .
C7A C 0.5170(4) -0.1252(2) 0.26164(18) 0.0270(6) Uani 1 1 d . . . . .
C3A C 0.5881(4) 0.3113(2) 0.3979(2) 0.0262(6) Uani 1 1 d . . . . .
H3A H 0.6415 0.3750 0.4745 0.031 Uiso 1 1 calc R U . . .
C6A C 0.4295(3) 0.1216(2) 0.17504(18) 0.0232(6) Uani 1 1 d . . . . .
H6A H 0.3742 0.0588 0.0986 0.028 Uiso 1 1 calc R U . . .

loop_
_atom_site_aniso_label
_atom_site_aniso_U_11
_atom_site_aniso_U_22
_atom_site_aniso_U_33
_atom_site_aniso_U_23
_atom_site_aniso_U_13
_atom_site_aniso_U_12
Cl1 0.0512(6) 0.0306(3) 0.0365(3) 0.0140(2) -0.0067(3) 0.0103(3)
F1 0.0338(11) 0.0267(6) 0.0230(6) 0.0020(4) -0.0049(5) -0.0011(6)
F2 0.0494(13) 0.0271(6) 0.0347(7) -0.0023(5) -0.0082(6) -0.0074(7)
O1 0.0514(16) 0.0236(7) 0.0366(8) 0.0075(6) -0.0028(8) -0.0048(9)
C2 0.0173(18) 0.0248(9) 0.0217(9) 0.0036(7) 0.0012(8) -0.0004(10)
C5 0.0274(19) 0.0238(10) 0.0265(10) -0.0001(7) -0.0007(9) -0.0041(11)
C1 0.0191(17) 0.0207(9) 0.0222(9) 0.0047(7) 0.0028(8) 0.0026(10)
C3 0.0192(18) 0.0275(10) 0.0242(9) 0.0095(7) 0.0022(9) 0.0064(11)
C7 0.033(2) 0.0260(10) 0.0231(9) 0.0084(7) 0.0039(9) 0.0026(11)
C6 0.0230(18) 0.0256(10) 0.0225(9) 0.0048(7) -0.0001(8) 0.0018(11)
C4 0.0247(19) 0.0199(9) 0.0334(10) 0.0070(8) 0.0052(9) 0.0017(11)
Cl1A 0.0577(6) 0.0255(3) 0.0365(3) 0.0011(2) -0.0099(3) -0.0073(3)
F2A 0.0449(13) 0.0361(7) 0.0351(7) 0.0193(6) -0.0017(6) 0.0108(8)
F1A 0.0294(11) 0.0310(6) 0.0246(6) 0.0081(5) -0.0052(5) 0.0056(6)
O1A 0.0523(17) 0.0253(8) 0.0364(9) 0.0068(6) -0.0036(8) 0.0097(9)
C1A 0.0171(17) 0.0212(9) 0.0235(9) 0.0048(7) 0.0034(8) 0.0010(10)
C5A 0.0218(19) 0.0289(10) 0.0286(10) 0.0137(8) 0.0030(9) 0.0056(11)
C4A 0.0254(19) 0.0199(9) 0.0361(11) 0.0067(8) 0.0073(10) 0.0037(11)
C2A 0.0197(18) 0.0249(9) 0.0216(9) 0.0065(7) -0.0001(8) 0.0030(10)
C7A 0.034(2) 0.0244(10) 0.0229(9) 0.0037(7) 0.0040(9) -0.0002(11)
C3A 0.0240(19) 0.0244(10) 0.0285(10) 0.0016(8) 0.0003(9) -0.0025(11)
C6A 0.0215(18) 0.0261(10) 0.0224(9) 0.0059(7) 0.0012(8) 0.0032(11)

loop_
_atom_type_symbol
_atom_type_description
_atom_type_scat_dispersion_real
_atom_type_scat_dispersion_imag
_atom_type_scat_source
C C 0.0033 0.0016 'International Tables Vol C Tables 4.2.6.8 and 6.1.1.4'
H H 0.0000 0.0000 'International Tables Vol C Tables 4.2.6.8 and 6.1.1.4'
O O 0.0106 0.0060 'International Tables Vol C Tables 4.2.6.8 and 6.1.1.4'
F F 0.0171 0.0103 'International Tables Vol C Tables 4.2.6.8 and 6.1.1.4'
Cl Cl 0.1484 0.1585 'International Tables Vol C Tables 4.2.6.8 and 6.1.1.4'

loop_
_geom_angle_atom_site_label_1
_geom_angle_atom_site_label_2
_geom_angle_atom_site_label_3
_geom_angle
_geom_angle_site_symmetry_1
_geom_angle_site_symmetry_3
F1 C2 C3 117.23(18) . .
F1 C2 C1 119.75(17) . .
C3 C2 C1 123.02(18) . .
F2 C5 C6 117.96(19) . .
F2 C5 C4 118.50(18) . .
C6 C5 C4 123.54(19) . .
C2 C1 C6 117.58(18) . .
C2 C1 C7 120.39(18) . .
C6 C1 C7 122.02(18) . .
C2 C3 C4 119.13(19) . .
C2 C3 H3 120.4 . .
C4 C3 H3 120.4 . .
O1 C7 C1 126.3(2) . .
O1 C7 Cl1 119.12(17) . .
C1 C7 Cl1 114.60(16) . .
C5 C6 C1 118.68(19) . .
C5 C6 H6 120.7 . .
C1 C6 H6 120.7 . .
C5 C4 C3 118.03(19) . .
C5 C4 H4 121.0 . .
C3 C4 H4 121.0 . .
C2A C1A C6A 117.62(18) . .
C2A C1A C7A 119.68(19) . .
C6A C1A C7A 122.69(18) . .
F2A C5A C6A 118.12(19) . .
F2A C5A C4A 118.67(19) . .
C6A C5A C4A 123.2(2) . .
C5A C4A C3A 118.19(19) . .
C5A C4A H4A 120.9 . .
C3A C4A H4A 120.9 . .
F1A C2A C3A 117.43(18) . .
F1A C2A C1A 119.98(18) . .
C3A C2A C1A 122.6(2) . .
O1A C7A C1A 127.2(2) . .
O1A C7A Cl1A 118.29(16) . .
C1A C7A Cl1A 114.46(17) . .
C2A C3A C4A 119.49(19) . .
C2A C3A H3A 120.3 . .
C4A C3A H3A 120.3 . .
C5A C6A C1A 118.90(19) . .
C5A C6A H6A 120.6 . .
C1A C6A H6A 120.6 . .

loop_
_geom_bond_atom_site_label_1
_geom_bond_atom_site_label_2
_geom_bond_distance
_geom_bond_site_symmetry_2
Cl1 C7 1.774(2) .
F1 C2 1.349(2) .
F2 C5 1.356(2) .
O1 C7 1.187(3) .
C2 C3 1.375(3) .
C2 C1 1.393(3) .
C5 C6 1.374(3) .
C5 C4 1.380(3) .
C1 C6 1.399(3) .
C1 C7 1.482(3) .
C3 C4 1.386(3) .
C3 H3 0.9500 .
C6 H6 0.9500 .
C4 H4 0.9500 .
Cl1A C7A 1.784(2) .
F2A C5A 1.350(2) .
F1A C2A 1.347(2) .
O1A C7A 1.181(3) .
C1A C2A 1.396(3) .
C1A C6A 1.402(3) .
C1A C7A 1.483(3) .
C5A C6A 1.372(3) .
C5A C4A 1.380(3) .
C4A C3A 1.385(3) .
C4A H4A 0.9500 .
C2A C3A 1.372(3) .
C3A H3A 0.9500 .
C6A H6A 0.9500 .

loop_
_geom_torsion_atom_site_label_1
_geom_torsion_atom_site_label_2
_geom_torsion_atom_site_label_3
_geom_torsion_atom_site_label_4
_geom_torsion
_geom_torsion_site_symmetry_1
_geom_torsion_site_symmetry_2
_geom_torsion_site_symmetry_3
_geom_torsion_site_symmetry_4
F1 C2 C1 C6 179.5(2) . . . .
C3 C2 C1 C6 -0.1(4) . . . .
F1 C2 C1 C7 -1.7(4) . . . .
C3 C2 C1 C7 178.6(2) . . . .
F1 C2 C3 C4 179.4(2) . . . .
C1 C2 C3 C4 -0.9(4) . . . .
C2 C1 C7 O1 -17.3(4) . . . .
C6 C1 C7 O1 161.4(3) . . . .
C2 C1 C7 Cl1 163.0(2) . . . .
C6 C1 C7 Cl1 -18.3(3) . . . .
F2 C5 C6 C1 -179.9(2) . . . .
C4 C5 C6 C1 -0.2(4) . . . .
C2 C1 C6 C5 0.7(4) . . . .
C7 C1 C6 C5 -178.0(2) . . . .
F2 C5 C4 C3 178.8(2) . . . .
C6 C5 C4 C3 -0.9(4) . . . .
C2 C3 C4 C5 1.4(4) . . . .
F2A C5A C4A C3A 178.1(2) . . . .
C6A C5A C4A C3A -1.0(4) . . . .
C6A C1A C2A F1A 179.6(2) . . . .
C7A C1A C2A F1A -1.3(4) . . . .
C6A C1A C2A C3A -0.4(4) . . . .
C7A C1A C2A C3A 178.6(2) . . . .
C2A C1A C7A O1A -10.5(4) . . . .
C6A C1A C7A O1A 168.5(3) . . . .
C2A C1A C7A Cl1A 169.01(18) . . . .
C6A C1A C7A Cl1A -12.0(3) . . . .
F1A C2A C3A C4A 179.5(2) . . . .
C1A C2A C3A C4A -0.4(4) . . . .
C5A C4A C3A C2A 1.1(4) . . . .
F2A C5A C6A C1A -178.9(2) . . . .
C4A C5A C6A C1A 0.1(4) . . . .
C2A C1A C6A C5A 0.5(4) . . . .
C7A C1A C6A C5A -178.5(2) . . . .
